data_7057398
loop_
_publ_author_name
'Chu, Xiao-Ya'
'Wang, Wen-Min'
'Nie, Yao-Yao'
'Cui, Jian-Zhong'
'Gao, Hong-Ling'

_publ_section_title
;
 Regulating the luminescent and magnetic properties of rare-earth
 complexes with \b-diketonate coligands
;
_journal_issue 14
_journal_name_full 'New Journal of Chemistry'
_journal_page_first 11417
_journal_paper_doi 10.1039/C8NJ01355A
_journal_volume 42
_journal_year 2018
_chemical_formula_moiety 'C56 H54 N8 Nd2 O12, 2(C H4 O)'
_chemical_formula_sum 'C58 H62 N8 Nd2 O14'
_chemical_formula_weight 1383.63
_space_group_crystal_system monoclinic
_space_group_IT_number 14
_space_group_name_Hall '-P 2ybc'
_space_group_name_H-M_alt 'P 1 21/c 1'
_symmetry_space_group_name_Hall '-P 2ybc'
_symmetry_space_group_name_H-M 'P 1 21/c 1'
_atom_sites_solution_hydrogens geom
_atom_sites_solution_primary direct
_audit_creation_date 2017-09-21
_audit_creation_method
;
Olex2 1.2
(compiled 2017.08.10 svn.r3458 for OlexSys, GUI svn.r5381)
;
_audit_update_record
;
2018-04-30 deposited with the CCDC.
2018-05-08 downloaded from the CCDC.
;
_cell_angle_alpha 90
_cell_angle_beta 108.472(3)
_cell_angle_gamma 90
_cell_formula_units_Z 2
_cell_length_a 9.4749(15)
_cell_length_b 24.069(4)
_cell_length_c 13.944(2)
_cell_measurement_reflns_used 9578
_cell_measurement_temperature 133.15
_cell_measurement_theta_max 27.5
_cell_measurement_theta_min 3.2
_cell_volume 3016.1(8)
_computing_cell_refinement 'CrystalClear-SM Expert 2.1 b42 (Rigaku, 2015)'
_computing_data_collection CrystalClear
_computing_data_reduction CrystalClear
_computing_molecular_graphics 'Olex2 (Dolomanov et al., 2009)'
_computing_publication_material 'Olex2 (Dolomanov et al., 2009)'
_computing_structure_refinement 'ShelXL (Sheldrick, 2015)'
_computing_structure_solution 'ShelXS (Sheldrick, 2008)'
_diffrn_ambient_temperature 133.15
_diffrn_measured_fraction_theta_full 0.995
_diffrn_measured_fraction_theta_max 0.995
_diffrn_measurement_device_type "'Rigaku Xtalab P200"
_diffrn_measurement_method '\w scans'
_diffrn_radiation_monochromator confocal
_diffrn_radiation_type MoK\a
_diffrn_radiation_wavelength 0.71073
_diffrn_reflns_av_R_equivalents 0.0444
_diffrn_reflns_av_unetI/netI 0.0278
_diffrn_reflns_Laue_measured_fraction_full 0.995
_diffrn_reflns_Laue_measured_fraction_max 0.995
_diffrn_reflns_limit_h_max 11
_diffrn_reflns_limit_h_min -10
_diffrn_reflns_limit_k_max 28
_diffrn_reflns_limit_k_min -28
_diffrn_reflns_limit_l_max 16
_diffrn_reflns_limit_l_min -16
_diffrn_reflns_number 25980
_diffrn_reflns_point_group_measured_fraction_full 0.995
_diffrn_reflns_point_group_measured_fraction_max 0.995
_diffrn_reflns_theta_full 25.019
_diffrn_reflns_theta_max 25.019
_diffrn_reflns_theta_min 3.080
_exptl_absorpt_coefficient_mu 1.772
_exptl_absorpt_correction_T_max 1.000
_exptl_absorpt_correction_T_min 0.661
_exptl_absorpt_correction_type multi-scan
_exptl_absorpt_process_details 'REQAB(Rigaku, 1998)'
_exptl_crystal_colour Colorless
_exptl_crystal_density_diffrn 1.523
_exptl_crystal_density_method "'not measured'"
_exptl_crystal_description Prism
_exptl_crystal_F_000 1396
_exptl_crystal_size_max 0.2
_exptl_crystal_size_mid 0.18
_exptl_crystal_size_min 0.14
_refine_diff_density_max 0.599
_refine_diff_density_min -0.539
_refine_diff_density_rms 0.129
_refine_ls_extinction_method none
_refine_ls_goodness_of_fit_ref 1.284
_refine_ls_hydrogen_treatment constr
_refine_ls_matrix_type full
_refine_ls_number_parameters 376
_refine_ls_number_reflns 5307
_refine_ls_number_restraints 0
_refine_ls_restrained_S_all 1.284
_refine_ls_R_factor_all 0.0320
_refine_ls_R_factor_gt 0.0302
_refine_ls_shift/su_max 0.004
_refine_ls_shift/su_mean 0.000
_refine_ls_structure_factor_coef Fsqd
_refine_ls_weighting_details 'w=1/[\s^2^(Fo^2^)+(0.0208P)^2^+4.7272P] where P=(Fo^2^+2Fc^2^)/3'
_refine_ls_weighting_scheme calc
_refine_ls_wR_factor_gt 0.0729
_refine_ls_wR_factor_ref 0.0735
_reflns_Friedel_coverage 0.000
_reflns_number_gt 5057
_reflns_number_total 5307
_reflns_threshold_expression 'I > 2\s(I)'
_cod_data_source_file c8nj01355a2.cif
_cod_data_source_block 2
_cod_depositor_comments 'Adding full bibliography for 7057395--7057405.cif.'
_cod_original_cell_volume 3016.3(8)
_cod_database_code 7057398
_shelx_shelxl_version_number 2014/8
_shelx_space_group_comment
;
The symmetry employed for this shelxl refinement is uniquely defined
by the following loop, which should always be used as a source of
symmetry information in preference to the above space-group names.
They are only intended as comments.
;
_shelx_estimated_absorpt_t_max 0.790
_shelx_estimated_absorpt_t_min 0.718
_olex2_refinement_description
;
1. Fixed Uiso
 At 1.2 times of:
  All C(H) groups
 At 1.5 times of:
  All C(H,H,H) groups, All O(H) groups
2.a Aromatic/amide H refined with riding coordinates:
 C2(H2), C3(H3A), C4(H4), C5(H5), C7(H7), C11(H11), C12(H12), C13(H13),
 C14(H14), C15(H15), C18(H18), C21(H21), C22(H22), C23(H23), C24(H24), C25(H25),
  C26(H26)
2.b Idealised Me refined as rotating group:
 C10(H10A,H10B,H10C), C27(H27A,H27B,H27C), C28(H28A,H28B,H28C), C29(H29A,H29B,
 H29C)
2.c Idealised tetrahedral OH refined as rotating group:
 O3(H3), O7(H7A)
;
_olex2_submission_special_instructions 'No special instructions were received'

loop_
_space_group_symop_operation_xyz
'x, y, z'
'-x, y+1/2, -z+1/2'
'-x, -y, -z'
'x, -y-1/2, z-1/2'

loop_
_atom_site_label
_atom_site_type_symbol
_atom_site_fract_x
_atom_site_fract_y
_atom_site_fract_z
_atom_site_U_iso_or_equiv
_atom_site_adp_type
_atom_site_occupancy
_atom_site_site_symmetry_order
_atom_site_calc_flag
_atom_site_refinement_flags_posn
Nd1 Nd 0.46549(2) 0.56108(2) 0.39020(2) 0.01878(7) Uani 1 1 d .
O1 O 0.5009(3) 0.61664(9) 0.26358(18) 0.0269(6) Uani 1 1 d .
O2 O 0.5330(3) 0.46405(9) 0.43867(16) 0.0212(5) Uani 1 1 d .
O3 O 0.4970(3) 0.30060(10) 0.48242(19) 0.0347(7) Uani 1 1 d .
H3 H 0.4722 0.2945 0.5342 0.052 Uiso 1 1 calc GR
O4 O 0.2545(3) 0.50854(9) 0.29732(18) 0.0248(5) Uani 1 1 d .
O5 O 0.2504(3) 0.61893(10) 0.34672(18) 0.0273(6) Uani 1 1 d .
O6 O 0.7332(3) 0.57378(12) 0.4628(2) 0.0370(7) Uani 1 1 d .
N1 N 0.5490(3) 0.50069(11) 0.2643(2) 0.0195(6) Uani 1 1 d .
N2 N 0.5538(3) 0.44282(11) 0.2809(2) 0.0214(6) Uani 1 1 d .
N3 N 0.5070(3) 0.35752(11) 0.4694(2) 0.0252(7) Uani 1 1 d .
N4 N 0.9743(4) 0.57748(18) 0.5557(3) 0.0489(10) Uani 1 1 d .
C1 C 0.5177(4) 0.61530(14) 0.1729(3) 0.0228(7) Uani 1 1 d .
C2 C 0.4901(4) 0.66301(15) 0.1116(3) 0.0280(8) Uani 1 1 d .
H2 H 0.4584 0.6961 0.1359 0.034 Uiso 1 1 calc R
C3 C 0.5080(4) 0.66307(15) 0.0169(3) 0.0299(8) Uani 1 1 d .
H3A H 0.4866 0.6958 -0.0233 0.036 Uiso 1 1 calc R
C4 C 0.5567(4) 0.61589(15) -0.0196(3) 0.0274(8) Uani 1 1 d .
H4 H 0.5708 0.6162 -0.0841 0.033 Uiso 1 1 calc R
C5 C 0.5844(4) 0.56850(14) 0.0385(3) 0.0244(7) Uani 1 1 d .
H5 H 0.6189 0.5362 0.0136 0.029 Uiso 1 1 calc R
C6 C 0.5631(4) 0.56651(14) 0.1344(3) 0.0220(7) Uani 1 1 d .
C7 C 0.5783(4) 0.51278(14) 0.1820(2) 0.0203(7) Uani 1 1 d .
H7 H 0.6130 0.4834 0.1499 0.024 Uiso 1 1 calc R
C8 C 0.5403(4) 0.42973(13) 0.3678(2) 0.0197(7) Uani 1 1 d .
C9 C 0.5312(4) 0.36917(14) 0.3859(3) 0.0245(8) Uani 1 1 d .
C10 C 0.5466(5) 0.32657(15) 0.3117(3) 0.0390(10) Uani 1 1 d .
H10A H 0.6234 0.2996 0.3463 0.058 Uiso 1 1 calc GR
H10B H 0.5751 0.3449 0.2578 0.058 Uiso 1 1 calc GR
H10C H 0.4515 0.3073 0.2824 0.058 Uiso 1 1 calc GR
C11 C 0.1500(4) 0.42783(15) 0.1513(3) 0.0306(8) Uani 1 1 d .
H11 H 0.2524 0.4264 0.1900 0.037 Uiso 1 1 calc R
C12 C 0.0844(5) 0.38324(17) 0.0903(3) 0.0376(9) Uani 1 1 d .
H12 H 0.1426 0.3518 0.0861 0.045 Uiso 1 1 calc R
C13 C -0.0660(5) 0.38453(17) 0.0353(3) 0.0368(9) Uani 1 1 d .
H13 H -0.1114 0.3535 -0.0049 0.044 Uiso 1 1 calc R
C14 C -0.1488(5) 0.43051(18) 0.0392(3) 0.0395(10) Uani 1 1 d .
H14 H -0.2514 0.4316 0.0008 0.047 Uiso 1 1 calc R
C15 C -0.0833(4) 0.47562(17) 0.0991(3) 0.0341(9) Uani 1 1 d .
H15 H -0.1416 0.5075 0.1010 0.041 Uiso 1 1 calc R
C16 C 0.0660(4) 0.47465(15) 0.1559(3) 0.0245(8) Uani 1 1 d .
C17 C 0.1396(4) 0.52125(14) 0.2248(2) 0.0222(7) Uani 1 1 d .
C18 C 0.0794(4) 0.57489(15) 0.2068(3) 0.0287(8) Uani 1 1 d .
H18 H -0.0056 0.5804 0.1491 0.034 Uiso 1 1 calc R
C19 C 0.1362(4) 0.62061(15) 0.2683(3) 0.0245(8) Uani 1 1 d .
C20 C 0.0620(4) 0.67616(15) 0.2435(3) 0.0297(8) Uani 1 1 d .
C21 C -0.0809(5) 0.68313(16) 0.1769(3) 0.0335(9) Uani 1 1 d .
H21 H -0.1361 0.6516 0.1445 0.040 Uiso 1 1 calc R
C22 C -0.1443(5) 0.73576(17) 0.1571(3) 0.0412(10) Uani 1 1 d .
H22 H -0.2429 0.7401 0.1125 0.049 Uiso 1 1 calc R
C23 C -0.0638(6) 0.78130(19) 0.2023(4) 0.0563(13) Uani 1 1 d .
H23 H -0.1051 0.8174 0.1866 0.068 Uiso 1 1 calc R
C24 C 0.0763(7) 0.7750(2) 0.2703(5) 0.0754(19) Uani 1 1 d .
H24 H 0.1296 0.8066 0.3038 0.090 Uiso 1 1 calc R
C25 C 0.1404(6) 0.72259(19) 0.2902(4) 0.0587(15) Uani 1 1 d .
H25 H 0.2384 0.7186 0.3361 0.070 Uiso 1 1 calc R
C26 C 0.8322(4) 0.57378(16) 0.5442(3) 0.0318(9) Uani 1 1 d .
H26 H 0.8038 0.5709 0.6035 0.038 Uiso 1 1 calc R
C27 C 1.0855(7) 0.5786(4) 0.6563(5) 0.113(3) Uani 1 1 d .
H27A H 1.0353 0.5819 0.7076 0.170 Uiso 1 1 calc GR
H27B H 1.1519 0.6104 0.6613 0.170 Uiso 1 1 calc GR
H27C H 1.1436 0.5441 0.6673 0.170 Uiso 1 1 calc GR
C28 C 1.0316(7) 0.5833(3) 0.4726(5) 0.085(2) Uani 1 1 d .
H28A H 0.9512 0.5773 0.4089 0.128 Uiso 1 1 calc GR
H28B H 1.1104 0.5559 0.4790 0.128 Uiso 1 1 calc GR
H28C H 1.0723 0.6208 0.4731 0.128 Uiso 1 1 calc GR
O7 O 0.5783(5) 0.71289(12) 0.3563(2) 0.0544(10) Uani 1 1 d .
H7A H 0.5475 0.6838 0.3232 0.082 Uiso 1 1 calc GR
C29 C 0.7363(8) 0.7159(2) 0.3817(4) 0.079(2) Uani 1 1 d .
H29A H 0.7639 0.7161 0.3197 0.119 Uiso 1 1 calc GR
H29B H 0.7814 0.6836 0.4229 0.119 Uiso 1 1 calc GR
H29C H 0.7722 0.7500 0.4200 0.119 Uiso 1 1 calc GR

loop_
_atom_site_aniso_label
_atom_site_aniso_U_11
_atom_site_aniso_U_22
_atom_site_aniso_U_33
_atom_site_aniso_U_23
_atom_site_aniso_U_13
_atom_site_aniso_U_12
Nd1 0.01935(11) 0.01544(10) 0.01709(10) 0.00020(7) -0.00056(7) -0.00006(7)
O1 0.0401(16) 0.0194(12) 0.0221(12) 0.0000(9) 0.0111(11) -0.0019(11)
O2 0.0265(14) 0.0167(11) 0.0170(11) 0.0007(9) 0.0021(10) 0.0024(10)
O3 0.060(2) 0.0140(12) 0.0302(14) -0.0009(10) 0.0155(14) -0.0068(12)
O4 0.0192(13) 0.0231(12) 0.0261(12) 0.0002(10) -0.0015(11) -0.0011(10)
O5 0.0268(14) 0.0278(13) 0.0226(12) -0.0028(10) 0.0014(11) 0.0068(11)
O6 0.0226(15) 0.0447(16) 0.0360(15) -0.0047(12) -0.0015(12) -0.0056(12)
N1 0.0157(15) 0.0175(13) 0.0214(14) 0.0011(11) 0.0004(12) 0.0011(11)
N2 0.0213(16) 0.0172(14) 0.0229(14) 0.0007(11) 0.0032(12) 0.0011(11)
N3 0.0309(17) 0.0128(13) 0.0255(15) -0.0001(11) 0.0000(13) -0.0027(12)
N4 0.0196(19) 0.074(3) 0.052(2) 0.025(2) 0.0112(17) 0.0001(17)
C1 0.0201(18) 0.0221(17) 0.0237(17) 0.0008(14) 0.0036(14) -0.0040(14)
C2 0.039(2) 0.0195(17) 0.0235(18) 0.0007(14) 0.0070(16) -0.0013(15)
C3 0.036(2) 0.0233(18) 0.0267(19) 0.0059(15) 0.0054(17) -0.0031(16)
C4 0.031(2) 0.033(2) 0.0194(17) 0.0005(14) 0.0092(15) -0.0050(16)
C5 0.0189(19) 0.0259(18) 0.0259(18) -0.0019(14) 0.0036(15) -0.0003(14)
C6 0.0176(18) 0.0240(17) 0.0188(16) -0.0001(13) -0.0021(13) -0.0022(14)
C7 0.0153(17) 0.0238(17) 0.0194(16) -0.0022(13) 0.0021(13) 0.0003(13)
C8 0.0152(17) 0.0180(16) 0.0210(16) -0.0022(13) -0.0011(13) 0.0032(13)
C9 0.0242(19) 0.0198(17) 0.0244(18) -0.0001(14) 0.0005(15) 0.0004(14)
C10 0.064(3) 0.0203(19) 0.036(2) -0.0026(16) 0.020(2) 0.0000(18)
C11 0.022(2) 0.030(2) 0.035(2) -0.0031(16) 0.0022(16) 0.0012(15)
C12 0.038(2) 0.031(2) 0.039(2) -0.0084(17) 0.0057(19) 0.0019(18)
C13 0.038(2) 0.036(2) 0.033(2) -0.0089(17) 0.0057(18) -0.0119(18)
C14 0.022(2) 0.049(3) 0.038(2) -0.0077(19) -0.0041(18) -0.0054(18)
C15 0.021(2) 0.038(2) 0.038(2) -0.0037(17) 0.0016(17) 0.0007(16)
C16 0.0195(19) 0.0294(19) 0.0215(17) -0.0017(14) 0.0023(14) -0.0008(15)
C17 0.0180(18) 0.0279(18) 0.0197(16) 0.0015(14) 0.0048(14) -0.0011(14)
C18 0.026(2) 0.0314(19) 0.0227(18) -0.0010(15) -0.0013(15) 0.0054(15)
C19 0.0224(19) 0.0312(19) 0.0188(17) 0.0014(14) 0.0050(15) 0.0067(15)
C20 0.030(2) 0.0298(19) 0.0274(18) 0.0000(15) 0.0071(16) 0.0103(16)
C21 0.033(2) 0.032(2) 0.032(2) 0.0052(16) 0.0050(17) 0.0082(17)
C22 0.033(2) 0.038(2) 0.046(2) 0.0093(19) 0.004(2) 0.0140(18)
C23 0.056(3) 0.033(2) 0.070(3) 0.002(2) 0.006(3) 0.020(2)
C24 0.066(4) 0.034(3) 0.096(4) -0.017(3) -0.016(3) 0.015(2)
C25 0.046(3) 0.037(2) 0.070(3) -0.013(2) -0.015(3) 0.014(2)
C26 0.022(2) 0.036(2) 0.036(2) 0.0097(17) 0.0066(17) -0.0012(16)
C27 0.030(3) 0.193(8) 0.091(5) 0.073(5) -0.018(3) -0.020(4)
C28 0.057(4) 0.134(6) 0.082(4) 0.014(4) 0.046(4) 0.009(4)
O7 0.110(3) 0.0255(15) 0.0331(16) -0.0058(12) 0.0304(19) -0.0190(17)
C29 0.125(6) 0.064(4) 0.065(4) -0.018(3) 0.053(4) -0.053(4)

loop_
_atom_type_symbol
_atom_type_description
_atom_type_scat_dispersion_real
_atom_type_scat_dispersion_imag
_atom_type_scat_source
C C 0.0033 0.0016 'International Tables Vol C Tables 4.2.6.8 and 6.1.1.4'
H H 0.0000 0.0000 'International Tables Vol C Tables 4.2.6.8 and 6.1.1.4'
N N 0.0061 0.0033 'International Tables Vol C Tables 4.2.6.8 and 6.1.1.4'
Nd Nd -0.1943 3.0179 'International Tables Vol C Tables 4.2.6.8 and 6.1.1.4'
O O 0.0106 0.0060 'International Tables Vol C Tables 4.2.6.8 and 6.1.1.4'

loop_
_geom_angle_atom_site_label_1
_geom_angle_atom_site_label_2
_geom_angle_atom_site_label_3
_geom_angle
_geom_angle_site_symmetry_1
_geom_angle_site_symmetry_3
O1 Nd1 O2 131.93(8) . .
O1 Nd1 O2 157.26(8) . 3_666
O1 Nd1 O4 101.03(9) . .
O1 Nd1 O5 77.75(9) . .
O1 Nd1 O6 82.04(9) . .
O1 Nd1 N1 70.06(8) . .
O1 Nd1 N3 97.38(8) . 3_666
O2 Nd1 O2 65.07(9) 3_666 .
O2 Nd1 N1 62.88(8) . .
O2 Nd1 N1 127.68(8) 3_666 .
O2 Nd1 N3 60.60(8) 3_666 3_666
O2 Nd1 N3 121.89(8) . 3_666
O4 Nd1 O2 98.25(8) . 3_666
O4 Nd1 O2 75.21(8) . .
O4 Nd1 O5 70.60(8) . .
O4 Nd1 O6 151.70(9) . .
O4 Nd1 N1 73.52(9) . .
O4 Nd1 N3 130.39(9) . 3_666
O5 Nd1 O2 97.60(8) . 3_666
O5 Nd1 O2 138.78(9) . .
O5 Nd1 O6 136.64(9) . .
O5 Nd1 N1 125.18(8) . .
O5 Nd1 N3 69.02(9) . 3_666
O6 Nd1 O2 81.88(9) . .
O6 Nd1 O2 86.70(9) . 3_666
O6 Nd1 N1 81.40(9) . .
O6 Nd1 N3 76.16(9) . 3_666
N1 Nd1 N3 155.69(9) . 3_666
C1 O1 Nd1 143.3(2) . .
Nd1 O2 Nd1 114.93(9) 3_666 .
C8 O2 Nd1 126.41(19) . 3_666
C8 O2 Nd1 117.65(19) . .
N3 O3 H3 109.5 . .
C17 O4 Nd1 132.0(2) . .
C19 O5 Nd1 131.5(2) . .
C26 O6 Nd1 141.1(3) . .
N2 N1 Nd1 116.42(19) . .
C7 N1 Nd1 132.2(2) . .
C7 N1 N2 111.2(3) . .
C8 N2 N1 112.6(3) . .
O3 N3 Nd1 127.6(2) . 3_666
C9 N3 Nd1 119.3(2) . 3_666
C9 N3 O3 111.9(3) . .
C26 N4 C27 121.2(5) . .
C26 N4 C28 123.1(4) . .
C28 N4 C27 115.6(5) . .
O1 C1 C2 120.4(3) . .
O1 C1 C6 121.8(3) . .
C2 C1 C6 117.9(3) . .
C1 C2 H2 119.1 . .
C3 C2 C1 121.7(3) . .
C3 C2 H2 119.1 . .
C2 C3 H3A 119.8 . .
C4 C3 C2 120.5(3) . .
C4 C3 H3A 119.8 . .
C3 C4 H4 120.4 . .
C5 C4 C3 119.2(3) . .
C5 C4 H4 120.4 . .
C4 C5 H5 119.1 . .
C4 C5 C6 121.8(3) . .
C6 C5 H5 119.1 . .
C1 C6 C5 118.9(3) . .
C1 C6 C7 124.7(3) . .
C5 C6 C7 116.2(3) . .
N1 C7 C6 126.2(3) . .
N1 C7 H7 116.9 . .
C6 C7 H7 116.9 . .
O2 C8 C9 118.1(3) . .
N2 C8 O2 126.7(3) . .
N2 C8 C9 115.2(3) . .
N3 C9 C8 113.9(3) . .
N3 C9 C10 124.1(3) . .
C8 C9 C10 122.0(3) . .
C9 C10 H10A 109.5 . .
C9 C10 H10B 109.5 . .
C9 C10 H10C 109.5 . .
H10A C10 H10B 109.5 . .
H10A C10 H10C 109.5 . .
H10B C10 H10C 109.5 . .
C12 C11 H11 119.9 . .
C12 C11 C16 120.1(4) . .
C16 C11 H11 119.9 . .
C11 C12 H12 119.9 . .
C11 C12 C13 120.2(4) . .
C13 C12 H12 119.9 . .
C12 C13 H13 120.1 . .
C14 C13 C12 119.8(4) . .
C14 C13 H13 120.1 . .
C13 C14 H14 119.9 . .
C13 C14 C15 120.2(4) . .
C15 C14 H14 119.9 . .
C14 C15 H15 119.6 . .
C16 C15 C14 120.7(4) . .
C16 C15 H15 119.6 . .
C11 C16 C17 118.6(3) . .
C15 C16 C11 118.8(3) . .
C15 C16 C17 122.5(3) . .
O4 C17 C16 116.1(3) . .
O4 C17 C18 124.3(3) . .
C18 C17 C16 119.6(3) . .
C17 C18 H18 117.9 . .
C19 C18 C17 124.1(3) . .
C19 C18 H18 117.9 . .
O5 C19 C18 124.2(3) . .
O5 C19 C20 115.8(3) . .
C18 C19 C20 120.1(3) . .
C21 C20 C19 123.3(4) . .
C25 C20 C19 117.9(4) . .
C25 C20 C21 118.8(4) . .
C20 C21 H21 119.6 . .
C20 C21 C22 120.7(4) . .
C22 C21 H21 119.6 . .
C21 C22 H22 120.2 . .
C23 C22 C21 119.7(4) . .
C23 C22 H22 120.2 . .
C22 C23 H23 119.8 . .
C22 C23 C24 120.4(4) . .
C24 C23 H23 119.8 . .
C23 C24 H24 119.9 . .
C23 C24 C25 120.2(5) . .
C25 C24 H24 119.9 . .
C20 C25 C24 120.2(5) . .
C20 C25 H25 119.9 . .
C24 C25 H25 119.9 . .
O6 C26 N4 124.8(4) . .
O6 C26 H26 117.6 . .
N4 C26 H26 117.6 . .
N4 C27 H27A 109.5 . .
N4 C27 H27B 109.5 . .
N4 C27 H27C 109.5 . .
H27A C27 H27B 109.5 . .
H27A C27 H27C 109.5 . .
H27B C27 H27C 109.5 . .
N4 C28 H28A 109.5 . .
N4 C28 H28B 109.5 . .
N4 C28 H28C 109.5 . .
H28A C28 H28B 109.5 . .
H28A C28 H28C 109.5 . .
H28B C28 H28C 109.5 . .
C29 O7 H7A 109.5 . .
O7 C29 H29A 109.5 . .
O7 C29 H29B 109.5 . .
O7 C29 H29C 109.5 . .
H29A C29 H29B 109.5 . .
H29A C29 H29C 109.5 . .
H29B C29 H29C 109.5 . .

loop_
_geom_bond_atom_site_label_1
_geom_bond_atom_site_label_2
_geom_bond_distance
_geom_bond_site_symmetry_2
Nd1 O1 2.322(2) .
Nd1 O2 2.458(2) 3_666
Nd1 O2 2.459(2) .
Nd1 O4 2.374(2) .
Nd1 O5 2.383(2) .
Nd1 O6 2.434(3) .
Nd1 N1 2.588(3) .
Nd1 N3 2.724(3) 3_666
O1 C1 1.323(4) .
O2 Nd1 2.457(2) 3_666
O2 C8 1.307(4) .
O3 H3 0.8400 .
O3 N3 1.389(4) .
O4 C17 1.267(4) .
O5 C19 1.273(4) .
O6 C26 1.222(5) .
N1 N2 1.410(4) .
N1 C7 1.297(4) .
N2 C8 1.297(4) .
N3 Nd1 2.724(3) 3_666
N3 C9 1.286(5) .
N4 C26 1.308(5) .
N4 C27 1.463(7) .
N4 C28 1.433(6) .
C1 C2 1.406(5) .
C1 C6 1.414(5) .
C2 H2 0.9500 .
C2 C3 1.384(5) .
C3 H3A 0.9500 .
C3 C4 1.383(5) .
C4 H4 0.9500 .
C4 C5 1.376(5) .
C5 H5 0.9500 .
C5 C6 1.415(5) .
C6 C7 1.440(5) .
C7 H7 0.9500 .
C8 C9 1.487(5) .
C9 C10 1.497(5) .
C10 H10A 0.9800 .
C10 H10B 0.9800 .
C10 H10C 0.9800 .
C11 H11 0.9500 .
C11 C12 1.388(5) .
C11 C16 1.393(5) .
C12 H12 0.9500 .
C12 C13 1.388(6) .
C13 H13 0.9500 .
C13 C14 1.367(6) .
C14 H14 0.9500 .
C14 C15 1.390(6) .
C15 H15 0.9500 .
C15 C16 1.385(5) .
C16 C17 1.498(5) .
C17 C18 1.402(5) .
C18 H18 0.9500 .
C18 C19 1.394(5) .
C19 C20 1.499(5) .
C20 C21 1.389(5) .
C20 C25 1.385(6) .
C21 H21 0.9500 .
C21 C22 1.391(5) .
C22 H22 0.9500 .
C22 C23 1.370(7) .
C23 H23 0.9500 .
C23 C24 1.374(7) .
C24 H24 0.9500 .
C24 C25 1.390(6) .
C25 H25 0.9500 .
C26 H26 0.9500 .
C27 H27A 0.9800 .
C27 H27B 0.9800 .
C27 H27C 0.9800 .
C28 H28A 0.9800 .
C28 H28B 0.9800 .
C28 H28C 0.9800 .
O7 H7A 0.8400 .
O7 C29 1.427(8) .
C29 H29A 0.9800 .
C29 H29B 0.9800 .
C29 H29C 0.9800 .

loop_
_geom_hbond_atom_site_label_D
_geom_hbond_atom_site_label_H
_geom_hbond_atom_site_label_A
_geom_hbond_distance_DH
_geom_hbond_distance_HA
_geom_hbond_distance_DA
_geom_hbond_angle_DHA
_geom_hbond_site_symmetry_A
O3 H3 O7 0.84 1.75 2.586(4) 175.8 3_666
O7 H7A O1 0.84 1.81 2.641(4) 172.6 .

loop_
_geom_torsion_atom_site_label_1
_geom_torsion_atom_site_label_2
_geom_torsion_atom_site_label_3
_geom_torsion_atom_site_label_4
_geom_torsion
_geom_torsion_site_symmetry_1
Nd1 O1 C1 C2 159.8(3) .
Nd1 O1 C1 C6 -20.1(6) .
Nd1 O2 C8 N2 -173.0(3) 3_666
Nd1 O2 C8 N2 19.2(4) .
Nd1 O2 C8 C9 7.7(4) 3_666
Nd1 O2 C8 C9 -160.2(2) .
Nd1 O4 C17 C16 153.2(2) .
Nd1 O4 C17 C18 -27.3(5) .
Nd1 O5 C19 C18 28.5(5) .
Nd1 O5 C19 C20 -151.5(2) .
Nd1 O6 C26 N4 173.2(3) .
Nd1 N1 N2 C8 -11.4(3) .
Nd1 N1 C7 C6 -3.5(5) .
Nd1 N3 C9 C8 -12.5(4) 3_666
Nd1 N3 C9 C10 168.5(3) 3_666
O1 C1 C2 C3 179.4(3) .
O1 C1 C6 C5 -177.6(3) .
O1 C1 C6 C7 7.7(5) .
O2 C8 C9 N3 4.3(5) .
O2 C8 C9 C10 -176.7(3) .
O3 N3 C9 C8 179.1(3) .
O3 N3 C9 C10 0.1(5) .
O4 C17 C18 C19 -1.8(6) .
O5 C19 C20 C21 -164.0(4) .
O5 C19 C20 C25 15.5(6) .
N1 N2 C8 O2 -4.6(5) .
N1 N2 C8 C9 174.8(3) .
N2 N1 C7 C6 170.8(3) .
N2 C8 C9 N3 -175.2(3) .
N2 C8 C9 C10 3.8(5) .
C1 C2 C3 C4 -1.2(6) .
C1 C6 C7 N1 2.1(6) .
C2 C1 C6 C5 2.5(5) .
C2 C1 C6 C7 -172.1(3) .
C2 C3 C4 C5 1.3(6) .
C3 C4 C5 C6 0.6(6) .
C4 C5 C6 C1 -2.6(5) .
C4 C5 C6 C7 172.5(3) .
C5 C6 C7 N1 -172.6(3) .
C6 C1 C2 C3 -0.7(6) .
C7 N1 N2 C8 173.3(3) .
C11 C12 C13 C14 1.8(6) .
C11 C16 C17 O4 -22.7(5) .
C11 C16 C17 C18 157.8(4) .
C12 C11 C16 C15 0.3(6) .
C12 C11 C16 C17 178.3(4) .
C12 C13 C14 C15 -0.9(7) .
C13 C14 C15 C16 -0.3(7) .
C14 C15 C16 C11 0.6(6) .
C14 C15 C16 C17 -177.4(4) .
C15 C16 C17 O4 155.3(3) .
C15 C16 C17 C18 -24.2(5) .
C16 C11 C12 C13 -1.5(6) .
C16 C17 C18 C19 177.7(3) .
C17 C18 C19 O5 1.1(6) .
C17 C18 C19 C20 -178.9(3) .
C18 C19 C20 C21 16.0(6) .
C18 C19 C20 C25 -164.4(4) .
C19 C20 C21 C22 179.8(4) .
C19 C20 C25 C24 -179.6(5) .
C20 C21 C22 C23 1.2(7) .
C21 C20 C25 C24 0.0(8) .
C21 C22 C23 C24 -2.8(8) .
C22 C23 C24 C25 3.0(10) .
C23 C24 C25 C20 -1.5(10) .
C25 C20 C21 C22 0.2(6) .
C27 N4 C26 O6 178.4(5) .
C28 N4 C26 O6 1.5(8) .

loop_
_smtbx_masks_void_nr
_smtbx_masks_void_average_x
_smtbx_masks_void_average_y
_smtbx_masks_void_average_z
_smtbx_masks_void_volume
_smtbx_masks_void_count_electrons
1 -0.127 0.243 0.974 35.7 2.4
2 -0.127 0.257 0.474 35.7 2.5
3 0.127 0.743 0.526 35.7 2.6
4 0.127 0.757 0.026 35.7 2.6
